data_4033918
loop_
_publ_author_name
'Wang, Cong-Shuai'
'Li, Tian-Zhen'
'Cheng, Yu-Chun'
'Zhou, Ji'
'Mei, Guang-Jian'
'Shi, Feng'

_publ_section_title
;
 Catalytic Asymmetric [4 + 1] Cyclization of Benzofuran-Derived Azadienes
 with 3-Chlorooxindoles.
;
_journal_issue 6
_journal_name_full 'The Journal of organic chemistry'
_journal_page_first 3214
_journal_page_last 3222
_journal_paper_doi 10.1021/acs.joc.8b03004
_journal_volume 84
_journal_year 2019
_chemical_formula_moiety 'C31 H24 N2 O5 S'
_chemical_formula_sum 'C31 H24 N2 O5 S'
_chemical_formula_weight 536.58
_space_group_crystal_system triclinic
_space_group_IT_number 2
_space_group_name_Hall '-P 1'
_space_group_name_H-M_alt 'P -1'
_atom_sites_solution_hydrogens geom
_atom_sites_solution_primary dual
_audit_creation_date 2018-10-26
_audit_creation_method
;
Olex2 1.2
(compiled 2018.05.29 svn.r3508 for OlexSys, GUI svn.r5506)
;
_cell_angle_alpha 83.441(5)
_cell_angle_beta 74.668(4)
_cell_angle_gamma 84.081(5)
_cell_formula_units_Z 2
_cell_length_a 9.8432(8)
_cell_length_b 10.4209(9)
_cell_length_c 14.3197(12)
_cell_measurement_reflns_used 9323
_cell_measurement_temperature 170(2)
_cell_measurement_theta_max 55.31
_cell_measurement_theta_min 5.30
_cell_volume 1403.2(2)
_computing_cell_refinement 'SAINT v8.37A (Bruker, 2015)'
_computing_data_reduction 'SAINT v8.37A (Bruker, 2015)'
_computing_molecular_graphics 'Olex2 (Dolomanov et al., 2009)'
_computing_publication_material 'Olex2 (Dolomanov et al., 2009)'
_computing_structure_refinement 'ShelXL (Sheldrick, 2015)'
_computing_structure_solution 'ShelXT (Sheldrick, 2015)'
_diffrn_ambient_temperature 170
_diffrn_measured_fraction_theta_full 0.989
_diffrn_measured_fraction_theta_max 0.979
_diffrn_measurement_device_type 'Bruker D8 Venture'
_diffrn_measurement_method '\f and \w scans'
_diffrn_radiation_type GaK\a
_diffrn_radiation_wavelength 1.34139
_diffrn_reflns_av_R_equivalents 0.0507
_diffrn_reflns_av_unetI/netI 0.0553
_diffrn_reflns_Laue_measured_fraction_full 0.989
_diffrn_reflns_Laue_measured_fraction_max 0.979
_diffrn_reflns_limit_h_max 11
_diffrn_reflns_limit_h_min -12
_diffrn_reflns_limit_k_max 11
_diffrn_reflns_limit_k_min -12
_diffrn_reflns_limit_l_max 17
_diffrn_reflns_limit_l_min -17
_diffrn_reflns_number 14431
_diffrn_reflns_point_group_measured_fraction_full 0.989
_diffrn_reflns_point_group_measured_fraction_max 0.979
_diffrn_reflns_theta_full 53.594
_diffrn_reflns_theta_max 55.284
_diffrn_reflns_theta_min 5.494
_diffrn_standards_number 0
_exptl_absorpt_coefficient_mu 0.889
_exptl_absorpt_correction_T_max 0.7508
_exptl_absorpt_correction_T_min 0.5393
_exptl_absorpt_correction_type multi-scan
_exptl_absorpt_process_details
'SADABS-2016/2 (Bruker,2016/2) was used for absorption correction. wR2(int) was 0.1233 before and 0.0735 after correction. The Ratio of minimum to maximum transmission is 0.7183. The \l/2 correction factor is Not present.'
_exptl_crystal_colour colourless
_exptl_crystal_density_diffrn 1.270
_exptl_crystal_description block
_exptl_crystal_F_000 560
_exptl_crystal_size_max 0.12
_exptl_crystal_size_mid 0.05
_exptl_crystal_size_min 0.03
_refine_diff_density_max 0.300
_refine_diff_density_min -0.466
_refine_diff_density_rms 0.044
_refine_ls_extinction_method none
_refine_ls_goodness_of_fit_ref 1.025
_refine_ls_hydrogen_treatment constr
_refine_ls_matrix_type full
_refine_ls_number_parameters 354
_refine_ls_number_reflns 5288
_refine_ls_number_restraints 0
_refine_ls_restrained_S_all 1.025
_refine_ls_R_factor_all 0.0515
_refine_ls_R_factor_gt 0.0439
_refine_ls_shift/su_max 0.001
_refine_ls_shift/su_mean 0.000
_refine_ls_structure_factor_coef Fsqd
_refine_ls_weighting_details 'w=1/[\s^2^(Fo^2^)+(0.0367P)^2^+0.6528P] where P=(Fo^2^+2Fc^2^)/3'
_refine_ls_weighting_scheme calc
_refine_ls_wR_factor_gt 0.1074
_refine_ls_wR_factor_ref 0.1122
_reflns_Friedel_coverage 0.000
_reflns_number_gt 4513
_reflns_number_total 5288
_reflns_threshold_expression 'I > 2\s(I)'
_cod_data_source_file jo8b03004_si_002.cif
_cod_data_source_block sf20181025-wcs
_cod_database_code 4033918
_shelx_shelxl_version_number 2016/6
_shelx_space_group_comment
;
The symmetry employed for this shelxl refinement is uniquely defined
by the following loop, which should always be used as a source of
symmetry information in preference to the above space-group names.
They are only intended as comments.
;
_shelx_estimated_absorpt_t_max 0.974
_shelx_estimated_absorpt_t_min 0.901
_olex2_refinement_description
;
1. Fixed Uiso
 At 1.2 times of:
  All C(H) groups, All N(H) groups
 At 1.5 times of:
  All C(H,H,H) groups
2.a Ternary CH refined with riding coordinates:
 C2(H2A)
2.b Aromatic/amide H refined with riding coordinates:
 N2(H2), C6(H6), C7(H7), C8(H8), C9(H9), C14(H14), C16(H16), C17(H17),
 C20(H20), C21(H21), C22(H22), C23(H23), C24(H24), C26(H26), C27(H27), C29(H29),
  C30(H30)
2.c Idealised Me refined as rotating group:
 C18(H18A,H18B,H18C), C31(H31A,H31B,H31C)
;
_olex2_submission_special_instructions 'No special instructions were received'

loop_
_space_group_symop_operation_xyz
'x, y, z'
'-x, -y, -z'

loop_
_atom_site_label
_atom_site_type_symbol
_atom_site_fract_x
_atom_site_fract_y
_atom_site_fract_z
_atom_site_U_iso_or_equiv
_atom_site_adp_type
_atom_site_occupancy
_atom_site_site_symmetry_order
_atom_site_calc_flag
_atom_site_refinement_flags_posn
S1 S 0.16434(4) 0.92359(4) 0.30945(3) 0.02772(13) Uani 1 1 d .
O1 O 0.57725(13) 0.76134(13) 0.43879(9) 0.0334(3) Uani 1 1 d .
O2 O 0.50213(14) 1.01417(12) 0.12616(9) 0.0356(3) Uani 1 1 d .
O3 O 0.24866(18) 0.38099(14) 0.24319(11) 0.0519(4) Uani 1 1 d .
O4 O 0.12492(14) 1.02102(12) 0.37619(9) 0.0364(3) Uani 1 1 d .
O5 O 0.16599(14) 0.95366(13) 0.20910(9) 0.0356(3) Uani 1 1 d .
N1 N 0.32913(15) 0.87615(14) 0.30796(10) 0.0259(3) Uani 1 1 d .
N2 N 0.44243(16) 0.84488(15) 0.05841(10) 0.0320(4) Uani 1 1 d .
H2 H 0.461336 0.877281 -0.002727 0.038 Uiso 1 1 calc R
C1 C 0.42801(18) 0.81218(16) 0.22458(11) 0.0249(4) Uani 1 1 d .
C2 C 0.56957(18) 0.77728(17) 0.25923(12) 0.0266(4) Uani 1 1 d .
H2A H 0.628638 0.852956 0.237280 0.032 Uiso 1 1 calc R
C3 C 0.50902(18) 0.77826(17) 0.36584(12) 0.0276(4) Uani 1 1 d .
C4 C 0.38175(18) 0.84069(16) 0.39126(12) 0.0252(4) Uani 1 1 d .
C5 C 0.35762(18) 0.87032(16) 0.49022(12) 0.0265(4) Uani 1 1 d .
C6 C 0.2538(2) 0.93426(18) 0.55955(13) 0.0332(4) Uani 1 1 d .
H6 H 0.168207 0.970952 0.545515 0.040 Uiso 1 1 calc R
C7 C 0.2787(2) 0.9429(2) 0.64929(14) 0.0399(5) Uani 1 1 d .
H7 H 0.209160 0.986699 0.696944 0.048 Uiso 1 1 calc R
C8 C 0.4027(2) 0.8893(2) 0.67137(14) 0.0405(5) Uani 1 1 d .
H8 H 0.415825 0.897284 0.733760 0.049 Uiso 1 1 calc R
C9 C 0.5076(2) 0.8244(2) 0.60492(14) 0.0386(5) Uani 1 1 d .
H9 H 0.592352 0.786996 0.619880 0.046 Uiso 1 1 calc R
C10 C 0.48175(19) 0.81711(18) 0.51543(13) 0.0305(4) Uani 1 1 d .
C11 C 0.46004(18) 0.90613(17) 0.13149(12) 0.0277(4) Uani 1 1 d .
C12 C 0.38996(19) 0.72232(18) 0.09148(12) 0.0301(4) Uani 1 1 d .
C13 C 0.37597(17) 0.69916(16) 0.19093(12) 0.0257(4) Uani 1 1 d .
C14 C 0.32882(18) 0.58462(17) 0.24010(13) 0.0303(4) Uani 1 1 d .
H14 H 0.319609 0.568450 0.308051 0.036 Uiso 1 1 calc R
C15 C 0.2947(2) 0.49243(18) 0.18828(14) 0.0363(4) Uani 1 1 d .
C16 C 0.3084(2) 0.5161(2) 0.08971(15) 0.0428(5) Uani 1 1 d .
H16 H 0.284455 0.452553 0.055440 0.051 Uiso 1 1 calc R
C17 C 0.3568(2) 0.6319(2) 0.03969(14) 0.0405(5) Uani 1 1 d .
H17 H 0.366749 0.648053 -0.028340 0.049 Uiso 1 1 calc R
C18 C 0.2134(4) 0.2821(3) 0.1947(2) 0.0834(10) Uani 1 1 d .
H18A H 0.297685 0.250927 0.146638 0.125 Uiso 1 1 calc GR
H18B H 0.140285 0.317251 0.161710 0.125 Uiso 1 1 calc GR
H18C H 0.177973 0.210096 0.242244 0.125 Uiso 1 1 calc GR
C19 C 0.65824(18) 0.65951(18) 0.21923(13) 0.0296(4) Uani 1 1 d .
C20 C 0.7635(2) 0.6751(2) 0.13366(14) 0.0424(5) Uani 1 1 d .
H20 H 0.777545 0.759224 0.101077 0.051 Uiso 1 1 calc R
C21 C 0.8480(3) 0.5705(3) 0.09528(18) 0.0586(7) Uani 1 1 d .
H21 H 0.920258 0.582729 0.036827 0.070 Uiso 1 1 calc R
C22 C 0.8278(3) 0.4482(3) 0.1415(2) 0.0603(7) Uani 1 1 d .
H22 H 0.885920 0.375940 0.114751 0.072 Uiso 1 1 calc R
C23 C 0.7243(2) 0.4305(2) 0.2259(2) 0.0535(6) Uani 1 1 d .
H23 H 0.710523 0.345913 0.257660 0.064 Uiso 1 1 calc R
C24 C 0.6392(2) 0.53608(19) 0.26546(16) 0.0395(5) Uani 1 1 d .
H24 H 0.567733 0.523475 0.324322 0.047 Uiso 1 1 calc R
C25 C 0.05410(18) 0.79669(17) 0.35698(13) 0.0286(4) Uani 1 1 d .
C26 C -0.00315(19) 0.77756(19) 0.45692(13) 0.0343(4) Uani 1 1 d .
H26 H 0.017975 0.831892 0.499339 0.041 Uiso 1 1 calc R
C27 C -0.0908(2) 0.6789(2) 0.49359(15) 0.0400(5) Uani 1 1 d .
H27 H -0.131111 0.666711 0.561709 0.048 Uiso 1 1 calc R
C28 C -0.12169(19) 0.5968(2) 0.43333(15) 0.0384(5) Uani 1 1 d .
C29 C -0.0626(2) 0.6174(2) 0.33351(15) 0.0391(5) Uani 1 1 d .
H29 H -0.082178 0.561886 0.291234 0.047 Uiso 1 1 calc R
C30 C 0.02370(19) 0.71689(19) 0.29498(14) 0.0333(4) Uani 1 1 d .
H30 H 0.061969 0.730671 0.226715 0.040 Uiso 1 1 calc R
C31 C -0.2187(2) 0.4902(2) 0.47438(18) 0.0535(6) Uani 1 1 d .
H31A H -0.316882 0.527170 0.490552 0.080 Uiso 1 1 calc GR
H31B H -0.195888 0.446370 0.533216 0.080 Uiso 1 1 calc GR
H31C H -0.206660 0.427686 0.426086 0.080 Uiso 1 1 calc GR

loop_
_atom_site_aniso_label
_atom_site_aniso_U_11
_atom_site_aniso_U_22
_atom_site_aniso_U_33
_atom_site_aniso_U_23
_atom_site_aniso_U_13
_atom_site_aniso_U_12
S1 0.0315(2) 0.0268(2) 0.0251(2) -0.00507(17) -0.00809(17) 0.00186(17)
O1 0.0333(7) 0.0420(8) 0.0278(6) -0.0104(6) -0.0124(5) 0.0044(6)
O2 0.0524(8) 0.0308(7) 0.0255(6) -0.0019(5) -0.0089(6) -0.0155(6)
O3 0.0743(11) 0.0314(8) 0.0549(9) 0.0006(7) -0.0200(8) -0.0226(7)
O4 0.0420(7) 0.0299(7) 0.0363(7) -0.0138(6) -0.0067(6) 0.0053(6)
O5 0.0419(7) 0.0378(7) 0.0283(7) 0.0014(5) -0.0139(6) -0.0009(6)
N1 0.0293(8) 0.0292(8) 0.0197(7) -0.0066(6) -0.0061(6) -0.0001(6)
N2 0.0463(9) 0.0325(8) 0.0182(7) -0.0028(6) -0.0060(6) -0.0123(7)
C1 0.0301(9) 0.0250(9) 0.0195(8) -0.0045(7) -0.0040(7) -0.0045(7)
C2 0.0278(9) 0.0284(9) 0.0240(8) -0.0057(7) -0.0047(7) -0.0054(7)
C3 0.0303(9) 0.0320(9) 0.0226(8) -0.0073(7) -0.0086(7) -0.0021(7)
C4 0.0318(9) 0.0241(9) 0.0211(8) -0.0048(7) -0.0070(7) -0.0050(7)
C5 0.0334(9) 0.0253(9) 0.0219(8) -0.0047(7) -0.0066(7) -0.0056(7)
C6 0.0377(10) 0.0339(10) 0.0274(9) -0.0092(8) -0.0055(8) -0.0010(8)
C7 0.0522(12) 0.0406(11) 0.0264(9) -0.0137(8) -0.0045(9) -0.0042(9)
C8 0.0590(13) 0.0425(12) 0.0248(9) -0.0080(8) -0.0143(9) -0.0109(10)
C9 0.0471(11) 0.0432(11) 0.0307(10) -0.0060(8) -0.0173(9) -0.0055(9)
C10 0.0369(10) 0.0315(10) 0.0247(9) -0.0072(7) -0.0081(7) -0.0037(8)
C11 0.0319(9) 0.0277(9) 0.0228(8) -0.0034(7) -0.0045(7) -0.0054(7)
C12 0.0358(10) 0.0303(10) 0.0250(9) -0.0068(7) -0.0061(7) -0.0067(8)
C13 0.0273(9) 0.0269(9) 0.0231(8) -0.0076(7) -0.0041(7) -0.0030(7)
C14 0.0326(9) 0.0300(10) 0.0291(9) -0.0038(7) -0.0078(7) -0.0044(8)
C15 0.0411(11) 0.0273(10) 0.0423(11) -0.0042(8) -0.0109(9) -0.0087(8)
C16 0.0569(13) 0.0340(11) 0.0443(12) -0.0151(9) -0.0170(10) -0.0113(9)
C17 0.0563(13) 0.0404(11) 0.0287(10) -0.0094(8) -0.0122(9) -0.0111(10)
C18 0.137(3) 0.0378(14) 0.089(2) -0.0016(14) -0.042(2) -0.0411(16)
C19 0.0278(9) 0.0337(10) 0.0294(9) -0.0111(8) -0.0076(7) -0.0022(7)
C20 0.0402(11) 0.0507(13) 0.0326(10) -0.0115(9) -0.0010(9) 0.0002(9)
C21 0.0503(14) 0.0748(18) 0.0450(13) -0.0270(12) -0.0006(11) 0.0151(12)
C22 0.0484(14) 0.0600(16) 0.0789(18) -0.0442(14) -0.0193(13) 0.0167(12)
C23 0.0472(13) 0.0327(11) 0.0879(18) -0.0182(12) -0.0258(13) 0.0004(10)
C24 0.0321(10) 0.0345(11) 0.0528(12) -0.0093(9) -0.0098(9) -0.0029(8)
C25 0.0251(9) 0.0315(10) 0.0287(9) -0.0043(7) -0.0075(7) 0.0035(7)
C26 0.0344(10) 0.0374(11) 0.0297(9) -0.0060(8) -0.0073(8) 0.0045(8)
C27 0.0350(10) 0.0475(12) 0.0326(10) 0.0026(9) -0.0048(8) 0.0019(9)
C28 0.0277(9) 0.0397(11) 0.0454(11) 0.0054(9) -0.0105(8) 0.0007(8)
C29 0.0325(10) 0.0436(12) 0.0433(11) -0.0085(9) -0.0112(8) -0.0044(9)
C30 0.0282(9) 0.0423(11) 0.0301(9) -0.0064(8) -0.0072(7) -0.0027(8)
C31 0.0438(12) 0.0504(14) 0.0633(15) 0.0130(11) -0.0135(11) -0.0107(10)

loop_
_atom_type_symbol
_atom_type_description
_atom_type_scat_dispersion_real
_atom_type_scat_dispersion_imag
_atom_type_scat_source
C C 0.0148 0.0070 'International Tables Vol C Tables 4.2.6.8 and 6.1.1.4'
H H 0.0000 0.0000 'International Tables Vol C Tables 4.2.6.8 and 6.1.1.4'
N N 0.0253 0.0136 'International Tables Vol C Tables 4.2.6.8 and 6.1.1.4'
O O 0.0412 0.0250 'International Tables Vol C Tables 4.2.6.8 and 6.1.1.4'
S S 0.2924 0.4247 'International Tables Vol C Tables 4.2.6.8 and 6.1.1.4'

loop_
_geom_angle_atom_site_label_1
_geom_angle_atom_site_label_2
_geom_angle_atom_site_label_3
_geom_angle
O4 S1 O5 121.01(8)
O4 S1 N1 104.99(8)
O4 S1 C25 107.18(8)
O5 S1 N1 104.35(7)
O5 S1 C25 108.32(8)
N1 S1 C25 110.79(8)
C3 O1 C10 103.81(13)
C15 O3 C18 117.67(18)
C1 N1 S1 122.52(11)
C4 N1 S1 125.45(11)
C4 N1 C1 107.59(13)
C11 N2 H2 124.1
C11 N2 C12 111.85(14)
C12 N2 H2 124.1
N1 C1 C2 103.88(12)
N1 C1 C11 111.49(13)
N1 C1 C13 116.68(13)
C11 C1 C2 108.70(13)
C13 C1 C2 113.74(14)
C13 C1 C11 102.35(13)
C1 C2 H2A 107.4
C3 C2 C1 98.96(13)
C3 C2 H2A 107.4
C3 C2 C19 119.51(15)
C19 C2 C1 115.31(13)
C19 C2 H2A 107.4
O1 C3 C2 129.00(15)
C4 C3 O1 113.23(15)
C4 C3 C2 114.46(16)
N1 C4 C5 140.76(16)
C3 C4 N1 109.96(14)
C3 C4 C5 107.78(15)
C6 C5 C4 138.56(17)
C6 C5 C10 118.25(16)
C10 C5 C4 103.17(15)
C5 C6 H6 120.8
C7 C6 C5 118.36(18)
C7 C6 H6 120.8
C6 C7 H7 119.2
C6 C7 C8 121.67(18)
C8 C7 H7 119.2
C7 C8 H8 119.1
C9 C8 C7 121.70(17)
C9 C8 H8 119.1
C8 C9 H9 122.0
C10 C9 C8 116.04(18)
C10 C9 H9 122.0
O1 C10 C5 111.99(14)
C9 C10 O1 124.00(17)
C9 C10 C5 123.97(17)
O2 C11 N2 127.29(16)
O2 C11 C1 124.84(15)
N2 C11 C1 107.74(14)
C13 C12 N2 109.43(15)
C17 C12 N2 129.36(17)
C17 C12 C13 121.20(17)
C12 C13 C1 108.27(14)
C14 C13 C1 131.09(15)
C14 C13 C12 120.54(16)
C13 C14 H14 120.7
C13 C14 C15 118.69(16)
C15 C14 H14 120.7
O3 C15 C14 114.72(17)
O3 C15 C16 124.78(17)
C16 C15 C14 120.51(17)
C15 C16 H16 119.6
C15 C16 C17 120.87(17)
C17 C16 H16 119.6
C12 C17 C16 118.19(18)
C12 C17 H17 120.9
C16 C17 H17 120.9
O3 C18 H18A 109.5
O3 C18 H18B 109.5
O3 C18 H18C 109.5
H18A C18 H18B 109.5
H18A C18 H18C 109.5
H18B C18 H18C 109.5
C20 C19 C2 118.98(17)
C24 C19 C2 122.34(16)
C24 C19 C20 118.68(18)
C19 C20 H20 119.6
C21 C20 C19 120.9(2)
C21 C20 H20 119.6
C20 C21 H21 120.0
C20 C21 C22 120.0(2)
C22 C21 H21 120.0
C21 C22 H22 119.9
C23 C22 C21 120.1(2)
C23 C22 H22 119.9
C22 C23 H23 119.9
C22 C23 C24 120.1(2)
C24 C23 H23 119.9
C19 C24 C23 120.2(2)
C19 C24 H24 119.9
C23 C24 H24 119.9
C26 C25 S1 119.50(14)
C30 C25 S1 120.10(14)
C30 C25 C26 120.40(17)
C25 C26 H26 120.4
C27 C26 C25 119.21(18)
C27 C26 H26 120.4
C26 C27 H27 119.2
C26 C27 C28 121.56(18)
C28 C27 H27 119.2
C27 C28 C29 118.25(18)
C27 C28 C31 120.96(19)
C29 C28 C31 120.8(2)
C28 C29 H29 119.4
C30 C29 C28 121.20(19)
C30 C29 H29 119.4
C25 C30 H30 120.3
C29 C30 C25 119.37(17)
C29 C30 H30 120.3
C28 C31 H31A 109.5
C28 C31 H31B 109.5
C28 C31 H31C 109.5
H31A C31 H31B 109.5
H31A C31 H31C 109.5
H31B C31 H31C 109.5

loop_
_geom_bond_atom_site_label_1
_geom_bond_atom_site_label_2
_geom_bond_distance
S1 O4 1.4280(13)
S1 O5 1.4316(13)
S1 N1 1.6415(15)
S1 C25 1.7576(18)
O1 C3 1.370(2)
O1 C10 1.383(2)
O2 C11 1.227(2)
O3 C15 1.372(2)
O3 C18 1.425(3)
N1 C1 1.500(2)
N1 C4 1.419(2)
N2 H2 0.8800
N2 C11 1.343(2)
N2 C12 1.411(2)
C1 C2 1.594(2)
C1 C11 1.542(2)
C1 C13 1.505(2)
C2 H2A 1.0000
C2 C3 1.486(2)
C2 C19 1.507(2)
C3 C4 1.330(2)
C4 C5 1.438(2)
C5 C6 1.396(2)
C5 C10 1.407(3)
C6 H6 0.9500
C6 C7 1.385(3)
C7 H7 0.9500
C7 C8 1.387(3)
C8 H8 0.9500
C8 C9 1.383(3)
C9 H9 0.9500
C9 C10 1.382(2)
C12 C13 1.389(2)
C12 C17 1.377(2)
C13 C14 1.373(2)
C14 H14 0.9500
C14 C15 1.396(3)
C15 C16 1.378(3)
C16 H16 0.9500
C16 C17 1.392(3)
C17 H17 0.9500
C18 H18A 0.9800
C18 H18B 0.9800
C18 H18C 0.9800
C19 C20 1.386(3)
C19 C24 1.385(3)
C20 H20 0.9500
C20 C21 1.374(3)
C21 H21 0.9500
C21 C22 1.376(4)
C22 H22 0.9500
C22 C23 1.368(4)
C23 H23 0.9500
C23 C24 1.391(3)
C24 H24 0.9500
C25 C26 1.392(2)
C25 C30 1.389(3)
C26 H26 0.9500
C26 C27 1.377(3)
C27 H27 0.9500
C27 C28 1.389(3)
C28 C29 1.394(3)
C28 C31 1.505(3)
C29 H29 0.9500
C29 C30 1.380(3)
C30 H30 0.9500
C31 H31A 0.9800
C31 H31B 0.9800
C31 H31C 0.9800

loop_
_smtbx_masks_void_nr
_smtbx_masks_void_average_x
_smtbx_masks_void_average_y
_smtbx_masks_void_average_z
_smtbx_masks_void_volume
_smtbx_masks_void_count_electrons
1 0.000 0.000 0.000 190.2 15.3
